data_1569672
loop_
_publ_author_name
'Troyano, Javier'
'Tayier, Fuerkaiti'
'Phattharaphuti, Phitchayapha'
'Aoyama, Takuma'
'Urayama, Kenji'
'Furukawa, Shuhei'

_publ_section_title
;
 Porous supramolecular gels produced by reversible self-gelation of
 ruthenium-based metal-organic polyhedra.
;
_journal_issue 35
_journal_name_full 'Chemical science'
_journal_page_first 9543
_journal_page_last 9552
_journal_paper_doi 10.1039/d3sc02888g
_journal_volume 14
_journal_year 2023
_chemical_formula_moiety 'C224 H72 N8 O144 Ru24'
_chemical_formula_sum 'C224 H96 N8 O144 Ru24'
_chemical_formula_weight 7628.76
_space_group_crystal_system tetragonal
_space_group_IT_number 87
_space_group_name_Hall '-I 4'
_space_group_name_H-M_alt 'I 4/m'
_atom_sites_solution_hydrogens geom
_atom_sites_solution_primary dual
_audit_creation_date 2023-05-16
_audit_creation_method
;
Olex2 1.5
(compiled 2021.12.09 svn.r5202d8cf for OlexSys, GUI svn.r6439)
;
_audit_update_record
;
2023-05-16 deposited with the CCDC.	2023-08-14 downloaded from the CCDC.
;
_cell_angle_alpha 90
_cell_angle_beta 90
_cell_angle_gamma 90
_cell_formula_units_Z 2
_cell_length_a 30.9370(2)
_cell_length_b 30.9370(2)
_cell_length_c 31.2314(3)
_cell_measurement_reflns_used 137758
_cell_measurement_temperature 200
_cell_measurement_theta_max 30.4600
_cell_measurement_theta_min 2.0270
_cell_volume 29891.5(4)
_computing_cell_refinement 'CrysAlisPro 1.171.40.53 (Rigaku OD, 2019)'
_computing_data_collection 'CrysAlisPro 1.171.40.53 (Rigaku OD, 2019)'
_computing_data_reduction 'CrysAlisPro 1.171.40.53 (Rigaku OD, 2019)'
_computing_molecular_graphics 'Olex2 1.5 (Dolomanov et al., 2009)'
_computing_publication_material 'Olex2 1.5 (Dolomanov et al., 2009)'
_computing_structure_refinement 'SHELXL 2018/3 (Sheldrick, 2015)'
_computing_structure_solution 'SHELXT 2018/2 (Sheldrick, 2018)'
_diffrn_ambient_temperature 200
_diffrn_detector 'CCD plate'
_diffrn_detector_area_resol_mean 5.8140
_diffrn_measured_fraction_theta_full 0.998
_diffrn_measured_fraction_theta_max 0.999
_diffrn_measurement_details
;
List of Runs (angles in degrees, time in seconds):

  # Type    Start    End  Width  t~exp~   \w     \q     \k     \f   Frames
#--------------------------------------------------------------------------
  1  \w   -105.00  71.70   0.38   10.40    --  -16.40  45.00 150.00  465
  2  \w   -105.00  71.70   0.38   10.40    --  -16.40  45.00 179.39  465
  3  \w   -105.00 -79.92   0.38   10.40    --  -16.40  45.00  -9.35   66
;
_diffrn_measurement_device 'four-circle diffractometer'
_diffrn_measurement_method '\w scans'
_diffrn_orient_matrix_type 'CrysAlisPro convention (1999,Acta A55,543-557)'
_diffrn_orient_matrix_UB_11 0.0135798005
_diffrn_orient_matrix_UB_12 -0.0077183995
_diffrn_orient_matrix_UB_13 0.0166461005
_diffrn_orient_matrix_UB_21 0.0145924989
_diffrn_orient_matrix_UB_22 -0.0082993011
_diffrn_orient_matrix_UB_23 -0.0154493011
_diffrn_orient_matrix_UB_31 0.0113895484
_diffrn_orient_matrix_UB_32 0.0198939484
_diffrn_orient_matrix_UB_33 -0.0000285516
_diffrn_radiation_monochromator mirror
_diffrn_radiation_probe x-ray
_diffrn_radiation_type 'Mo K\a'
_diffrn_radiation_wavelength 0.71073
_diffrn_reflns_av_R_equivalents 0.0367
_diffrn_reflns_av_unetI/netI 0.0232
_diffrn_reflns_Laue_measured_fraction_full 0.998
_diffrn_reflns_Laue_measured_fraction_max 0.999
_diffrn_reflns_limit_h_max 35
_diffrn_reflns_limit_h_min -38
_diffrn_reflns_limit_k_max 35
_diffrn_reflns_limit_k_min -34
_diffrn_reflns_limit_l_max 35
_diffrn_reflns_limit_l_min -39
_diffrn_reflns_number 123553
_diffrn_reflns_point_group_measured_fraction_full 0.998
_diffrn_reflns_point_group_measured_fraction_max 0.999
_diffrn_reflns_theta_full 25.242
_diffrn_reflns_theta_max 26.371
_diffrn_reflns_theta_min 1.853
_diffrn_source 'Rotating-anode X-ray tube'
_diffrn_source_type 'Rigaku (Mo) X-ray Source'
_exptl_absorpt_coefficient_mu 0.635
_exptl_absorpt_correction_T_max 1.00000
_exptl_absorpt_correction_T_min 0.58789
_exptl_absorpt_correction_type multi-scan
_exptl_absorpt_process_details
;
CrysAlisPro 1.171.40.53 (Rigaku Oxford Diffraction, 2019)
Empirical absorption correction using spherical harmonics,
 implemented in SCALE3 ABSPACK scaling algorithm.
;
_exptl_crystal_colour 'dark brown'
_exptl_crystal_colour_modifier dark
_exptl_crystal_colour_primary brown
_exptl_crystal_density_diffrn 0.848
_exptl_crystal_description octahedral
_exptl_crystal_F_000 7408
_exptl_crystal_size_max 0.2
_exptl_crystal_size_mid 0.2
_exptl_crystal_size_min 0.2
_refine_diff_density_max 1.167
_refine_diff_density_min -1.044
_refine_diff_density_rms 0.093
_refine_ls_extinction_method none
_refine_ls_goodness_of_fit_ref 1.009
_refine_ls_hydrogen_treatment constr
_refine_ls_matrix_type full
_refine_ls_number_parameters 432
_refine_ls_number_reflns 15592
_refine_ls_number_restraints 0
_refine_ls_restrained_S_all 1.009
_refine_ls_R_factor_all 0.0624
_refine_ls_R_factor_gt 0.0505
_refine_ls_shift/su_max 0.001
_refine_ls_shift/su_mean 0.000
_refine_ls_structure_factor_coef Fsqd
_refine_ls_weighting_details 'w=1/[\s^2^(Fo^2^)+(0.0830P)^2^+119.6297P] where P=(Fo^2^+2Fc^2^)/3'
_refine_ls_weighting_scheme calc
_refine_ls_wR_factor_gt 0.1402
_refine_ls_wR_factor_ref 0.1533
_reflns_Friedel_coverage 0.000
_reflns_number_gt 12154
_reflns_number_total 15592
_reflns_threshold_expression 'I > 2\s(I)'
_cod_data_source_file d3sc02888g3.cif
_cod_data_source_block ohrumop
_cod_depositor_comments 'Adding full bibliography for 1569672.cif.'
_cod_original_cell_volume 29891.5(5)
_cod_database_code 1569672
_shelx_shelxl_version_number 2018/3
_chemical_oxdiff_formula 'Ru O C '
_chemical_oxdiff_usercomment -173C
_shelx_space_group_comment
;
The symmetry employed for this shelxl refinement is uniquely defined
by the following loop, which should always be used as a source of
symmetry information in preference to the above space-group names.
They are only intended as comments.
;
_shelx_estimated_absorpt_t_max 0.884
_shelx_estimated_absorpt_t_min 0.884
_olex2_refinement_description
;
1. Fixed Uiso
 At 1.2 times of:
  All C(H) groups
2.a Aromatic/amide H refined with riding coordinates:
 C4(H4), C20(H20), C2(H2), C12(H12), C6(H6), C22(H22), C18(H18), C14(H14),
 C10(H10)
;
_smtbx_masks_void_probe_radius 1.2
_smtbx_masks_void_truncation_radius 1.2
_olex2_submission_original_sample_id OHRuMOP
_olex2_submission_special_instructions 'No special instructions were received'
_oxdiff_exptl_absorpt_empirical_details
;
Empirical correction (ABSPACK) includes:
- Absorption correction using spherical harmonics
- Frame scaling
;
_oxdiff_exptl_absorpt_empirical_full_max 1.412
_oxdiff_exptl_absorpt_empirical_full_min 0.574

loop_
_space_group_symop_operation_xyz
'x, y, z'
'-x, -y, z'
'-y, x, z'
'y, -x, z'
'x+1/2, y+1/2, z+1/2'
'-x+1/2, -y+1/2, z+1/2'
'-y+1/2, x+1/2, z+1/2'
'y+1/2, -x+1/2, z+1/2'
'-x, -y, -z'
'x, y, -z'
'y, -x, -z'
'-y, x, -z'
'-x+1/2, -y+1/2, -z+1/2'
'x+1/2, y+1/2, -z+1/2'
'y+1/2, -x+1/2, -z+1/2'
'-y+1/2, x+1/2, -z+1/2'

loop_
_atom_site_label
_atom_site_type_symbol
_atom_site_fract_x
_atom_site_fract_y
_atom_site_fract_z
_atom_site_U_iso_or_equiv
_atom_site_adp_type
_atom_site_occupancy
_atom_site_site_symmetry_order
_atom_site_calc_flag
_atom_site_refinement_flags_posn
_atom_site_refinement_flags_adp
_atom_site_refinement_flags_occupancy
_atom_site_disorder_assembly
_atom_site_disorder_group
Ru1 Ru 0.42408(2) 0.26847(2) 0.73628(2) 0.03797(10) Uani 1 1 d . . . . .
Ru3 Ru 0.18958(2) 0.34453(2) 0.500000 0.03776(12) Uani 1 2 d S T P . .
Ru2 Ru 0.44016(2) 0.31614(2) 0.68343(2) 0.04123(10) Uani 1 1 d . . . . .
Ru4 Ru 0.25497(2) 0.37812(2) 0.500000 0.04065(13) Uani 1 2 d S T P . .
O13 O 0.68385(9) 0.39063(9) 0.76785(9) 0.0433(7) Uani 1 1 d . . . . .
O1 O 0.36904(9) 0.25077(9) 0.70342(9) 0.0417(6) Uani 1 1 d . . . . .
O11 O 0.47913(9) 0.28674(9) 0.76828(9) 0.0424(6) Uani 1 1 d . . . . .
O3 O 0.21187(9) 0.30275(9) 0.54615(9) 0.0416(6) Uani 1 1 d . . . . .
O8 O 0.61335(9) 0.16862(9) 0.54623(9) 0.0445(7) Uani 1 1 d . . . . .
O14 O 0.63680(9) 0.40589(9) 0.71539(9) 0.0465(7) Uani 1 1 d . . . . .
O6 O 0.45783(9) 0.22117(9) 0.70484(9) 0.0439(7) Uani 1 1 d . . . . .
O4 O 0.27598(9) 0.33656(10) 0.54665(9) 0.0452(7) Uani 1 1 d . . . . .
O12 O 0.49569(9) 0.33315(9) 0.71522(10) 0.0458(7) Uani 1 1 d . . . . .
O9 O 0.58083(10) 0.23319(10) 0.54643(9) 0.0482(7) Uani 1 1 d . . . . .
O7 O 0.47374(9) 0.26841(10) 0.65254(9) 0.0462(7) Uani 1 1 d . . . . .
O2 O 0.38464(9) 0.29931(10) 0.65236(9) 0.0447(7) Uani 1 1 d . . . . .
O16 O 0.40972(10) 0.22045(10) 0.78867(10) 0.0539(8) Uani 1 1 d . . . . .
O18 O 0.12358(17) 0.31140(17) 0.500000 0.0660(13) Uani 1 2 d S T P . .
O5 O 0.22874(13) 0.18475(13) 0.65306(14) 0.0810(12) Uani 1 1 d . . . . .
C4 C 0.30535(13) 0.28641(14) 0.61336(12) 0.0435(9) Uani 1 1 d . . . . .
H4 H 0.323045 0.309447 0.603493 0.052 Uiso 1 1 calc R U . . .
C8 C 0.24981(13) 0.30834(15) 0.55977(12) 0.0441(10) Uani 1 1 d . . . . .
C24 C 0.64678(14) 0.38829(13) 0.75099(15) 0.0454(10) Uani 1 1 d . . . . .
C3 C 0.31936(13) 0.26034(15) 0.64668(13) 0.0444(10) Uani 1 1 d . . . . .
C7 C 0.36067(13) 0.27035(14) 0.66842(13) 0.0433(9) Uani 1 1 d . . . . .
C15 C 0.47623(13) 0.23130(15) 0.66972(13) 0.0452(10) Uani 1 1 d . . . . .
O15 O 0.59427(14) 0.31322(18) 0.87724(13) 0.0980(15) Uani 1 1 d . . . . .
O19 O 0.3206(2) 0.4112(2) 0.500000 0.101(2) Uani 1 2 d S T P . .
C16 C 0.58547(15) 0.19533(15) 0.55989(13) 0.0475(10) Uani 1 1 d . . . . .
C23 C 0.50311(13) 0.31492(14) 0.75080(14) 0.0446(9) Uani 1 1 d . . . . .
C5 C 0.26533(13) 0.27887(15) 0.59434(13) 0.0449(10) Uani 1 1 d . . . . .
C19 C 0.54394(14) 0.32778(14) 0.77341(14) 0.0456(10) Uani 1 1 d . . . . .
C21 C 0.61294(14) 0.36324(14) 0.77341(15) 0.0462(10) Uani 1 1 d . . . . .
C20 C 0.57467(14) 0.35283(13) 0.75283(15) 0.0451(10) Uani 1 1 d . . . . .
H20 H 0.569495 0.362892 0.724550 0.054 Uiso 1 1 calc R U . . .
O17 O 0.45938(19) 0.36362(16) 0.62993(14) 0.1115(18) Uani 1 1 d . . . . .
C11 C 0.50293(14) 0.19815(15) 0.64797(14) 0.0480(10) Uani 1 1 d . . . . .
C2 C 0.29411(15) 0.22602(16) 0.66015(15) 0.0523(11) Uani 1 1 d . . . . .
H2 H 0.303967 0.207984 0.682745 0.063 Uiso 1 1 calc R U . . .
C12 C 0.52843(14) 0.21042(15) 0.61362(13) 0.0465(10) Uani 1 1 d . . . . .
H12 H 0.526886 0.239097 0.602855 0.056 Uiso 1 1 calc R U . . .
C13 C 0.55608(15) 0.18090(16) 0.59507(15) 0.0517(11) Uani 1 1 d . . . . .
C1 C 0.25456(16) 0.21772(17) 0.64096(16) 0.0584(12) Uani 1 1 d . . . . .
C6 C 0.24007(15) 0.24474(16) 0.60802(15) 0.0549(11) Uani 1 1 d . . . . .
H6 H 0.212786 0.239592 0.595028 0.066 Uiso 1 1 calc R U . . .
C22 C 0.61960(16) 0.34947(17) 0.81532(15) 0.0565(12) Uani 1 1 d . . . . .
H22 H 0.645860 0.356429 0.829505 0.068 Uiso 1 1 calc R U . . .
C18 C 0.55067(17) 0.31445(17) 0.81531(16) 0.0603(13) Uani 1 1 d . . . . .
H18 H 0.529425 0.297555 0.829529 0.072 Uiso 1 1 calc R U . . .
O10 O 0.5326(2) 0.08507(15) 0.6594(2) 0.136(3) Uani 1 1 d . . . . .
C14 C 0.55727(19) 0.13894(18) 0.60963(19) 0.0696(15) Uani 1 1 d . . . . .
H14 H 0.575799 0.118569 0.596169 0.083 Uiso 1 1 calc R U . . .
C10 C 0.50447(17) 0.15610(18) 0.66321(18) 0.0664(14) Uani 1 1 d . . . . .
H10 H 0.487024 0.147772 0.686840 0.080 Uiso 1 1 calc R U . . .
C9 C 0.5316(2) 0.12614(19) 0.6438(2) 0.0800(18) Uani 1 1 d . . . . .
C17 C 0.58845(17) 0.3258(2) 0.83640(16) 0.0667(14) Uani 1 1 d . . . . .
C25 C 0.3822(3) 0.2121(3) 0.8090(3) 0.110(3) Uiso 1 1 d . . . . .
N1 N 0.3822(3) 0.1874(3) 0.8466(3) 0.145(3) Uiso 1 1 d . . . . .
C26 C 0.3337(4) 0.2306(4) 0.8001(4) 0.144(4) Uiso 1 1 d . . . . .
C27 C 0.4285(9) 0.1656(8) 0.8560(9) 0.353(13) Uiso 1 1 d . . . . .
C28 C 0.3420(6) 0.1677(6) 0.8672(6) 0.246(8) Uiso 1 1 d . . . . .

loop_
_atom_site_aniso_label
_atom_site_aniso_U_11
_atom_site_aniso_U_22
_atom_site_aniso_U_33
_atom_site_aniso_U_23
_atom_site_aniso_U_13
_atom_site_aniso_U_12
Ru1 0.03720(17) 0.04428(19) 0.03243(17) 0.01003(13) 0.00406(13) 0.00043(13)
Ru3 0.0402(2) 0.0458(3) 0.0272(2) 0.000 0.000 -0.01097(19)
Ru2 0.03805(18) 0.0490(2) 0.03664(18) 0.01475(14) 0.00494(13) 0.00065(14)
Ru4 0.0434(3) 0.0524(3) 0.0261(2) 0.000 0.000 -0.0161(2)
O13 0.0450(16) 0.0458(16) 0.0390(15) 0.0049(12) -0.0146(12) -0.0025(12)
O1 0.0439(15) 0.0492(16) 0.0322(14) 0.0110(12) 0.0016(12) -0.0023(12)
O11 0.0425(15) 0.0464(16) 0.0383(15) 0.0125(12) 0.0016(12) -0.0020(12)
O3 0.0412(15) 0.0516(16) 0.0319(14) 0.0030(12) -0.0008(12) -0.0122(12)
O8 0.0478(16) 0.0465(16) 0.0392(15) 0.0048(13) 0.0051(13) 0.0144(13)
O14 0.0446(16) 0.0517(17) 0.0431(16) 0.0103(13) -0.0140(13) -0.0062(13)
O6 0.0484(16) 0.0500(16) 0.0333(14) 0.0107(12) 0.0081(12) 0.0027(13)
O4 0.0392(15) 0.0640(19) 0.0324(14) 0.0058(13) -0.0019(12) -0.0156(13)
O12 0.0398(15) 0.0521(17) 0.0455(16) 0.0179(14) 0.0002(13) -0.0051(13)
O9 0.0557(18) 0.0532(18) 0.0356(15) 0.0062(13) 0.0053(13) 0.0202(14)
O7 0.0481(16) 0.0546(18) 0.0358(15) 0.0142(13) 0.0105(13) 0.0023(13)
O2 0.0402(15) 0.0586(18) 0.0353(15) 0.0181(13) 0.0022(12) -0.0038(13)
O16 0.0532(18) 0.064(2) 0.0440(17) 0.0186(15) 0.0133(14) -0.0081(15)
O18 0.066(3) 0.081(3) 0.051(3) 0.000 0.000 -0.028(3)
O5 0.073(2) 0.086(3) 0.084(3) 0.037(2) -0.020(2) -0.034(2)
C4 0.041(2) 0.059(3) 0.031(2) 0.0058(18) 0.0025(16) -0.0087(19)
C8 0.040(2) 0.066(3) 0.0266(19) -0.0056(18) 0.0023(16) -0.012(2)
C24 0.055(3) 0.033(2) 0.049(2) -0.0023(18) -0.015(2) 0.0050(18)
C3 0.039(2) 0.061(3) 0.033(2) 0.0093(19) 0.0040(17) -0.0006(19)
C7 0.045(2) 0.050(2) 0.035(2) 0.0095(18) 0.0091(17) 0.0095(18)
C15 0.038(2) 0.062(3) 0.036(2) 0.009(2) 0.0010(17) -0.0052(19)
O15 0.079(3) 0.164(5) 0.051(2) 0.036(3) -0.012(2) -0.018(3)
O19 0.070(4) 0.101(5) 0.132(6) 0.000 0.000 -0.034(3)
C16 0.059(3) 0.053(3) 0.031(2) -0.0032(18) -0.0047(19) 0.017(2)
C23 0.042(2) 0.044(2) 0.048(2) 0.0085(19) 0.0047(19) 0.0072(18)
C5 0.043(2) 0.062(3) 0.030(2) 0.0013(18) 0.0040(17) -0.0048(19)
C19 0.044(2) 0.047(2) 0.045(2) 0.0108(19) -0.0010(18) 0.0019(18)
C21 0.044(2) 0.042(2) 0.052(3) 0.0007(19) -0.0071(19) 0.0007(18)
C20 0.048(2) 0.040(2) 0.047(2) 0.0090(18) -0.0021(19) 0.0045(18)
O17 0.171(5) 0.098(3) 0.066(3) 0.041(3) 0.011(3) -0.035(3)
C11 0.040(2) 0.063(3) 0.041(2) 0.006(2) 0.0050(18) 0.0061(19)
C2 0.048(3) 0.061(3) 0.047(3) 0.015(2) -0.002(2) 0.000(2)
C12 0.045(2) 0.059(3) 0.036(2) 0.0051(19) 0.0017(18) 0.0131(19)
C13 0.054(3) 0.062(3) 0.039(2) 0.003(2) 0.003(2) 0.011(2)
C1 0.051(3) 0.073(3) 0.051(3) 0.020(2) -0.003(2) -0.015(2)
C6 0.048(3) 0.066(3) 0.050(3) 0.006(2) -0.005(2) -0.009(2)
C22 0.052(3) 0.069(3) 0.049(3) 0.002(2) -0.012(2) 0.000(2)
C18 0.059(3) 0.071(3) 0.051(3) 0.017(2) 0.004(2) -0.008(2)
O10 0.183(6) 0.071(3) 0.153(5) 0.049(3) 0.098(5) 0.039(3)
C14 0.079(4) 0.061(3) 0.069(4) 0.005(3) 0.023(3) 0.019(3)
C10 0.066(3) 0.069(3) 0.064(3) 0.012(3) 0.022(3) 0.008(3)
C9 0.093(4) 0.065(3) 0.082(4) 0.023(3) 0.034(3) 0.022(3)
C17 0.059(3) 0.097(4) 0.045(3) 0.016(3) -0.008(2) -0.010(3)

loop_
_atom_type_symbol
_atom_type_description
_atom_type_scat_dispersion_real
_atom_type_scat_dispersion_imag
_atom_type_scat_source
C C 0.0033 0.0016 'International Tables Vol C Tables 4.2.6.8 and 6.1.1.4'
H H 0.0000 0.0000 'International Tables Vol C Tables 4.2.6.8 and 6.1.1.4'
N N 0.0061 0.0033 'International Tables Vol C Tables 4.2.6.8 and 6.1.1.4'
O O 0.0106 0.0060 'International Tables Vol C Tables 4.2.6.8 and 6.1.1.4'
Ru Ru -1.2594 0.8363 'International Tables Vol C Tables 4.2.6.8 and 6.1.1.4'

loop_
_geom_angle_atom_site_label_1
_geom_angle_atom_site_label_2
_geom_angle_atom_site_label_3
_geom_angle
_geom_angle_site_symmetry_1
_geom_angle_site_symmetry_3
_geom_angle_publ_flag
O13 Ru1 Ru2 89.59(7) 4_565 . ?
O13 Ru1 O1 90.78(12) 4_565 . ?
O13 Ru1 O11 89.23(12) 4_565 . ?
O13 Ru1 O16 91.47(11) 4_565 . ?
O1 Ru1 Ru2 89.52(7) . . ?
O1 Ru1 O16 91.35(11) . . ?
O11 Ru1 Ru2 89.62(7) . . ?
O11 Ru1 O1 179.13(11) . . ?
O11 Ru1 O16 89.51(11) . . ?
O6 Ru1 Ru2 90.23(8) . . ?
O6 Ru1 O13 179.59(13) . 4_565 ?
O6 Ru1 O1 89.58(12) . . ?
O6 Ru1 O11 90.41(12) . . ?
O6 Ru1 O16 88.71(11) . . ?
O16 Ru1 Ru2 178.62(9) . . ?
Ru4 Ru3 O18 179.47(15) . . ?
O3 Ru3 Ru4 89.36(7) . . ?
O3 Ru3 Ru4 89.36(7) 10_556 . ?
O3 Ru3 O3 89.06(16) . 10_556 ?
O3 Ru3 O18 91.01(13) . . ?
O3 Ru3 O18 91.01(13) 10_556 . ?
O8 Ru3 Ru4 89.48(8) 4_565 . ?
O8 Ru3 Ru4 89.48(8) 11_566 . ?
O8 Ru3 O3 90.69(12) 4_565 . ?
O8 Ru3 O3 90.69(12) 11_566 10_556 ?
O8 Ru3 O3 178.82(11) 4_565 10_556 ?
O8 Ru3 O3 178.83(11) 11_566 . ?
O8 Ru3 O8 89.54(17) 4_565 11_566 ?
O8 Ru3 O18 90.14(13) 11_566 . ?
O8 Ru3 O18 90.14(13) 4_565 . ?
Ru1 Ru2 O17 177.67(16) . . ?
O14 Ru2 Ru1 89.66(8) 4_565 . ?
O14 Ru2 O17 91.92(17) 4_565 . ?
O12 Ru2 Ru1 89.90(8) . . ?
O12 Ru2 O14 90.87(13) . 4_565 ?
O12 Ru2 O17 88.36(16) . . ?
O7 Ru2 Ru1 89.15(8) . . ?
O7 Ru2 O14 178.80(11) . 4_565 ?
O7 Ru2 O12 89.32(12) . . ?
O7 Ru2 O17 89.27(16) . . ?
O2 Ru2 Ru1 89.74(7) . . ?
O2 Ru2 O14 88.71(12) . 4_565 ?
O2 Ru2 O12 179.45(12) . . ?
O2 Ru2 O7 91.09(12) . . ?
O2 Ru2 O17 92.01(16) . . ?
O4 Ru4 Ru3 89.74(8) . . ?
O4 Ru4 Ru3 89.74(8) 10_556 . ?
O4 Ru4 O4 90.65(17) 10_556 . ?
O4 Ru4 O19 89.95(15) 10_556 . ?
O4 Ru4 O19 89.95(15) . . ?
O9 Ru4 Ru3 89.47(8) 11_566 . ?
O9 Ru4 Ru3 89.47(8) 4_565 . ?
O9 Ru4 O4 179.21(11) 4_565 10_556 ?
O9 Ru4 O4 89.42(12) 4_565 . ?
O9 Ru4 O4 89.42(12) 11_566 10_556 ?
O9 Ru4 O4 179.21(11) 11_566 . ?
O9 Ru4 O9 90.50(18) 4_565 11_566 ?
O9 Ru4 O19 90.84(15) 11_566 . ?
O9 Ru4 O19 90.84(15) 4_565 . ?
O19 Ru4 Ru3 179.56(19) . . ?
C24 O13 Ru1 118.7(3) . 3_655 ?
C7 O1 Ru1 117.9(3) . . ?
C23 O11 Ru1 117.7(3) . . ?
C8 O3 Ru3 117.6(3) . . ?
C16 O8 Ru3 117.6(3) . 3_655 ?
C24 O14 Ru2 118.1(3) . 3_655 ?
C15 O6 Ru1 117.7(3) . . ?
C8 O4 Ru4 117.5(3) . . ?
C23 O12 Ru2 117.5(3) . . ?
C16 O9 Ru4 118.4(3) . 3_655 ?
C15 O7 Ru2 118.9(3) . . ?
C7 O2 Ru2 119.0(3) . . ?
C25 O16 Ru1 136.9(6) . . ?
C3 C4 H4 120.0 . . ?
C3 C4 C5 120.0(4) . . ?
C5 C4 H4 120.0 . . ?
O3 C8 C5 117.4(4) . . ?
O4 C8 O3 125.7(4) . . ?
O4 C8 C5 116.9(4) . . ?
O13 C24 O14 123.9(4) . . ?
O13 C24 C21 118.4(4) . . ?
O14 C24 C21 117.7(4) . . ?
C4 C3 C7 119.5(4) . . ?
C2 C3 C4 119.9(4) . . ?
C2 C3 C7 120.6(4) . . ?
O1 C7 C3 118.0(4) . . ?
O2 C7 O1 123.8(4) . . ?
O2 C7 C3 118.2(4) . . ?
O6 C15 C11 118.2(4) . . ?
O7 C15 O6 124.0(4) . . ?
O7 C15 C11 117.8(4) . . ?
O8 C16 C13 117.8(4) . . ?
O9 C16 O8 125.0(4) . . ?
O9 C16 C13 117.1(4) . . ?
O11 C23 C19 118.2(4) . . ?
O12 C23 O11 125.3(4) . . ?
O12 C23 C19 116.5(4) . . ?
C4 C5 C8 119.5(4) . . ?
C6 C5 C4 119.9(4) . . ?
C6 C5 C8 120.6(4) . . ?
C20 C19 C23 120.5(4) . . ?
C20 C19 C18 120.1(4) . . ?
C18 C19 C23 119.4(4) . . ?
C20 C21 C24 120.5(4) . . ?
C20 C21 C22 119.5(4) . . ?
C22 C21 C24 120.1(4) . . ?
C19 C20 C21 120.1(4) . . ?
C19 C20 H20 119.9 . . ?
C21 C20 H20 119.9 . . ?
C12 C11 C15 118.9(4) . . ?
C12 C11 C10 120.2(4) . . ?
C10 C11 C15 120.8(4) . . ?
C3 C2 H2 119.7 . . ?
C3 C2 C1 120.6(4) . . ?
C1 C2 H2 119.7 . . ?
C11 C12 H12 120.1 . . ?
C13 C12 C11 119.8(4) . . ?
C13 C12 H12 120.1 . . ?
C12 C13 C16 119.2(4) . . ?
C14 C13 C16 120.6(4) . . ?
C14 C13 C12 120.2(4) . . ?
O5 C1 C2 122.8(4) . . ?
O5 C1 C6 117.9(4) . . ?
C2 C1 C6 119.3(4) . . ?
C5 C6 C1 120.2(4) . . ?
C5 C6 H6 119.9 . . ?
C1 C6 H6 119.9 . . ?
C21 C22 H22 119.7 . . ?
C17 C22 C21 120.6(4) . . ?
C17 C22 H22 119.7 . . ?
C19 C18 H18 120.0 . . ?
C17 C18 C19 119.9(5) . . ?
C17 C18 H18 120.0 . . ?
C13 C14 H14 119.7 . . ?
C13 C14 C9 120.5(5) . . ?
C9 C14 H14 119.7 . . ?
C11 C10 H10 120.1 . . ?
C11 C10 C9 119.8(5) . . ?
C9 C10 H10 120.1 . . ?
O10 C9 C14 122.0(5) . . ?
O10 C9 C10 118.6(5) . . ?
C14 C9 C10 119.4(5) . . ?
O15 C17 C22 120.9(5) . . ?
O15 C17 C18 119.3(5) . . ?
C22 C17 C18 119.8(5) . . ?
O16 C25 N1 127.9(9) . . ?
O16 C25 C26 122.4(9) . . ?
N1 C25 C26 109.5(9) . . ?
C25 N1 C27 112.4(13) . . ?
C25 N1 C28 124.8(11) . . ?
C28 N1 C27 118.7(13) . . ?

loop_
_geom_bond_atom_site_label_1
_geom_bond_atom_site_label_2
_geom_bond_distance
_geom_bond_site_symmetry_2
_geom_bond_publ_flag
Ru1 Ru2 2.2687(4) . ?
Ru1 O13 2.054(3) 4_565 ?
Ru1 O1 2.062(3) . ?
Ru1 O11 2.054(3) . ?
Ru1 O6 2.048(3) . ?
Ru1 O16 2.254(3) . ?
Ru3 Ru4 2.2740(6) . ?
Ru3 O3 2.055(3) . ?
Ru3 O3 2.055(3) 10_556 ?
Ru3 O8 2.050(3) 11_566 ?
Ru3 O8 2.050(3) 4_565 ?
Ru3 O18 2.285(5) . ?
Ru2 O14 2.059(3) 4_565 ?
Ru2 O12 2.053(3) . ?
Ru2 O7 2.047(3) . ?
Ru2 O2 2.040(3) . ?
Ru2 O17 2.303(4) . ?
Ru4 O4 2.049(3) . ?
Ru4 O4 2.049(3) 10_556 ?
Ru4 O9 2.042(3) 4_565 ?
Ru4 O9 2.042(3) 11_566 ?
Ru4 O19 2.274(6) . ?
O13 C24 1.264(5) . ?
O1 C7 1.276(5) . ?
O11 C23 1.268(5) . ?
O3 C8 1.260(5) . ?
O8 C16 1.268(5) . ?
O14 C24 1.276(5) . ?
O6 C15 1.275(5) . ?
O4 C8 1.259(5) . ?
O12 C23 1.267(5) . ?
O9 C16 1.253(5) . ?
O7 C15 1.269(5) . ?
O2 C7 1.267(5) . ?
O16 C25 1.093(9) . ?
O5 C1 1.349(6) . ?
C4 H4 0.9500 . ?
C4 C3 1.386(6) . ?
C4 C5 1.393(6) . ?
C8 C5 1.493(6) . ?
C24 C21 1.479(6) . ?
C3 C7 1.480(6) . ?
C3 C2 1.384(6) . ?
C15 C11 1.482(6) . ?
O15 C17 1.346(6) . ?
C16 C13 1.495(6) . ?
C23 C19 1.501(6) . ?
C5 C6 1.381(6) . ?
C19 C20 1.385(6) . ?
C19 C18 1.388(6) . ?
C21 C20 1.385(6) . ?
C21 C22 1.392(6) . ?
C20 H20 0.9500 . ?
C11 C12 1.385(6) . ?
C11 C10 1.386(7) . ?
C2 H2 0.9500 . ?
C2 C1 1.386(7) . ?
C12 H12 0.9500 . ?
C12 C13 1.379(6) . ?
C13 C14 1.376(7) . ?
C1 C6 1.399(7) . ?
C6 H6 0.9500 . ?
C22 H22 0.9500 . ?
C22 C17 1.377(7) . ?
C18 H18 0.9500 . ?
C18 C17 1.387(7) . ?
O10 C9 1.361(7) . ?
C14 H14 0.9500 . ?
C14 C9 1.387(8) . ?
C10 H10 0.9500 . ?
C10 C9 1.390(8) . ?
C25 N1 1.402(12) . ?
C25 C26 1.629(13) . ?
N1 C27 1.61(3) . ?
N1 C28 1.528(19) . ?

loop_
_geom_torsion_atom_site_label_1
_geom_torsion_atom_site_label_2
_geom_torsion_atom_site_label_3
_geom_torsion_atom_site_label_4
_geom_torsion
_geom_torsion_site_symmetry_1
_geom_torsion_site_symmetry_2
_geom_torsion_site_symmetry_3
_geom_torsion_site_symmetry_4
_geom_torsion_publ_flag
Ru1 O13 C24 O14 -0.7(6) 3_655 . . . ?
Ru1 O13 C24 C21 178.5(3) 3_655 . . . ?
Ru1 O1 C7 O2 1.5(5) . . . . ?
Ru1 O1 C7 C3 -174.9(3) . . . . ?
Ru1 O11 C23 O12 0.7(6) . . . . ?
Ru1 O11 C23 C19 -178.6(3) . . . . ?
Ru1 O6 C15 O7 -2.3(6) . . . . ?
Ru1 O6 C15 C11 176.4(3) . . . . ?
Ru1 O16 C25 N1 -164.2(6) . . . . ?
Ru1 O16 C25 C26 11.4(14) . . . . ?
Ru3 O3 C8 O4 -2.4(6) . . . . ?
Ru3 O3 C8 C5 178.0(3) . . . . ?
Ru3 O8 C16 O9 2.2(6) 3_655 . . . ?
Ru3 O8 C16 C13 -177.1(3) 3_655 . . . ?
Ru2 O14 C24 O13 0.0(6) 3_655 . . . ?
Ru2 O14 C24 C21 -179.2(3) 3_655 . . . ?
Ru2 O12 C23 O11 0.5(6) . . . . ?
Ru2 O12 C23 C19 179.9(3) . . . . ?
Ru2 O7 C15 O6 2.3(6) . . . . ?
Ru2 O7 C15 C11 -176.4(3) . . . . ?
Ru2 O2 C7 O1 0.2(6) . . . . ?
Ru2 O2 C7 C3 176.7(3) . . . . ?
Ru4 O4 C8 O3 1.5(6) . . . . ?
Ru4 O4 C8 C5 -178.9(3) . . . . ?
Ru4 O9 C16 O8 -1.7(6) 3_655 . . . ?
Ru4 O9 C16 C13 177.7(3) 3_655 . . . ?
O13 C24 C21 C20 -167.8(4) . . . . ?
O13 C24 C21 C22 11.4(6) . . . . ?
O11 C23 C19 C20 169.4(4) . . . . ?
O11 C23 C19 C18 -10.8(7) . . . . ?
O3 C8 C5 C4 -173.7(4) . . . . ?
O3 C8 C5 C6 5.2(6) . . . . ?
O8 C16 C13 C12 173.5(4) . . . . ?
O8 C16 C13 C14 -4.9(7) . . . . ?
O14 C24 C21 C20 11.4(6) . . . . ?
O14 C24 C21 C22 -169.3(4) . . . . ?
O6 C15 C11 C12 -170.1(4) . . . . ?
O6 C15 C11 C10 6.1(7) . . . . ?
O4 C8 C5 C4 6.6(6) . . . . ?
O4 C8 C5 C6 -174.5(4) . . . . ?
O12 C23 C19 C20 -10.0(6) . . . . ?
O12 C23 C19 C18 169.8(4) . . . . ?
O9 C16 C13 C12 -5.9(7) . . . . ?
O9 C16 C13 C14 175.7(5) . . . . ?
O7 C15 C11 C12 8.7(6) . . . . ?
O7 C15 C11 C10 -175.1(5) . . . . ?
O16 C25 N1 C27 -7.4(18) . . . . ?
O16 C25 N1 C28 -164.0(11) . . . . ?
O5 C1 C6 C5 -179.8(5) . . . . ?
C4 C3 C7 O1 167.9(4) . . . . ?
C4 C3 C7 O2 -8.7(6) . . . . ?
C4 C3 C2 C1 -0.8(7) . . . . ?
C4 C5 C6 C1 0.0(7) . . . . ?
C8 C5 C6 C1 -178.9(4) . . . . ?
C24 C21 C20 C19 177.2(4) . . . . ?
C24 C21 C22 C17 -179.5(5) . . . . ?
C3 C4 C5 C8 177.4(4) . . . . ?
C3 C4 C5 C6 -1.5(7) . . . . ?
C3 C2 C1 O5 -179.8(5) . . . . ?
C3 C2 C1 C6 -0.7(8) . . . . ?
C7 C3 C2 C1 177.3(5) . . . . ?
C15 C11 C12 C13 174.9(4) . . . . ?
C15 C11 C10 C9 -176.3(5) . . . . ?
C16 C13 C14 C9 176.6(6) . . . . ?
C23 C19 C20 C21 -177.7(4) . . . . ?
C23 C19 C18 C17 179.4(5) . . . . ?
C5 C4 C3 C7 -176.2(4) . . . . ?
C5 C4 C3 C2 1.9(7) . . . . ?
C19 C18 C17 O15 179.0(5) . . . . ?
C19 C18 C17 C22 -1.5(9) . . . . ?
C21 C22 C17 O15 -178.5(5) . . . . ?
C21 C22 C17 C18 2.1(9) . . . . ?
C20 C19 C18 C17 -0.7(8) . . . . ?
C20 C21 C22 C17 -0.3(8) . . . . ?
C11 C12 C13 C16 -176.1(4) . . . . ?
C11 C12 C13 C14 2.3(7) . . . . ?
C11 C10 C9 O10 179.9(6) . . . . ?
C11 C10 C9 C14 0.7(10) . . . . ?
C2 C3 C7 O1 -10.2(6) . . . . ?
C2 C3 C7 O2 173.2(4) . . . . ?
C2 C1 C6 C5 1.1(8) . . . . ?
C12 C11 C10 C9 -0.2(9) . . . . ?
C12 C13 C14 C9 -1.8(9) . . . . ?
C13 C14 C9 O10 -178.9(7) . . . . ?
C13 C14 C9 C10 0.3(10) . . . . ?
C22 C21 C20 C19 -2.0(7) . . . . ?
C18 C19 C20 C21 2.5(7) . . . . ?
C10 C11 C12 C13 -1.3(7) . . . . ?
C26 C25 N1 C27 176.5(12) . . . . ?
C26 C25 N1 C28 19.9(15) . . . . ?

loop_
_smtbx_masks_void_nr
_smtbx_masks_void_average_x
_smtbx_masks_void_average_y
_smtbx_masks_void_average_z
_smtbx_masks_void_volume
_smtbx_masks_void_count_electrons
_smtbx_masks_void_content
1 -0.673 -0.812 -0.554 20099.6 3670.7 '80.992 C4H9NO'
